data_2239835
loop_
_publ_author_name
'Harrison, William T. A.'
'Low, John Nicolson'
'Wardell, James L.'

_publ_section_title
;
 Crystal structure of
 (<i>E</i>)-4-hydroxy-<i>N</i>'-(3-hydroxybenzylidene)benzohydrazide
 monohydrate
;
_journal_coeditor_code SU0006
_journal_issue 9
_journal_name_full 'Acta Crystallographica Section E'
_journal_page_first o891
_journal_page_last o892
_journal_paper_doi 10.1107/S1600536814011908
_journal_volume 70
_journal_year 2014
_chemical_formula_iupac 'C14 H12 N2 O3, H2 O'
_chemical_formula_moiety 'C14 H12 N2 O3, H2 O'
_chemical_formula_sum 'C14 H14 N2 O4'
_chemical_formula_weight 274.27
_chemical_name_systematic
;
(<i>E</i>)-4-Hydroxy-<i>N</i>'-(3-hydroxybenzylidene)benzohydrazide
monohydrate
;
_space_group_IT_number 2
_symmetry_cell_setting triclinic
_symmetry_space_group_name_Hall '-P 1'
_symmetry_space_group_name_H-M 'P -1'
_atom_sites_solution_hydrogens geom
_atom_sites_solution_primary direct
_atom_sites_solution_secondary difmap
_audit_creation_method SHELXL-97
_cell_angle_alpha 91.847(7)
_cell_angle_beta 102.433(7)
_cell_angle_gamma 110.191(8)
_cell_formula_units_Z 2
_cell_length_a 7.1826(5)
_cell_length_b 9.2043(6)
_cell_length_c 10.7568(7)
_cell_measurement_reflns_used 6867
_cell_measurement_temperature 100(2)
_cell_measurement_theta_max 27.5
_cell_measurement_theta_min 3.1
_cell_volume 647.37(9)
_computing_cell_refinement 'CrystalClear (Rigaku, 2010)'
_computing_data_collection 'CrystalClear (Rigaku, 2010)'
_computing_data_reduction 'CrystalClear (Rigaku, 2010)'
_computing_molecular_graphics 'ORTEP-3 for Windows (Farrugia, 2012)'
_computing_publication_material 'SHELXL97 (Sheldrick, 2008)'
_computing_structure_refinement 'SHELXL97 (Sheldrick, 2008)'
_computing_structure_solution 'SHELXS97 (Sheldrick, 2008)'
_diffrn_ambient_temperature 100(2)
_diffrn_measured_fraction_theta_full 0.998
_diffrn_measured_fraction_theta_max 0.998
_diffrn_measurement_device_type 'Rigaku Saturn CCD'
_diffrn_measurement_method \w
_diffrn_radiation_monochromator graphite
_diffrn_radiation_source 'fine-focus sealed tube'
_diffrn_radiation_type MoK\a
_diffrn_radiation_wavelength 0.71073
_diffrn_reflns_av_R_equivalents 0.0492
_diffrn_reflns_av_sigmaI/netI 0.0604
_diffrn_reflns_limit_h_max 9
_diffrn_reflns_limit_h_min -9
_diffrn_reflns_limit_k_max 11
_diffrn_reflns_limit_k_min -11
_diffrn_reflns_limit_l_max 13
_diffrn_reflns_limit_l_min -13
_diffrn_reflns_number 8728
_diffrn_reflns_theta_full 27.47
_diffrn_reflns_theta_max 27.47
_diffrn_reflns_theta_min 3.11
_diffrn_standards_decay_% 0
_exptl_absorpt_coefficient_mu 0.105
_exptl_absorpt_correction_type none
_exptl_crystal_colour colourless
_exptl_crystal_density_diffrn 1.407
_exptl_crystal_density_method 'not measured'
_exptl_crystal_description chip
_exptl_crystal_F_000 288
_exptl_crystal_size_max 0.09
_exptl_crystal_size_mid 0.05
_exptl_crystal_size_min 0.02
_refine_diff_density_max 0.268
_refine_diff_density_min -0.277
_refine_ls_extinction_method none
_refine_ls_goodness_of_fit_ref 1.057
_refine_ls_hydrogen_treatment mixed
_refine_ls_matrix_type full
_refine_ls_number_parameters 196
_refine_ls_number_reflns 2962
_refine_ls_number_restraints 0
_refine_ls_restrained_S_all 1.057
_refine_ls_R_factor_all 0.0737
_refine_ls_R_factor_gt 0.0442
_refine_ls_shift/su_max 0.000
_refine_ls_shift/su_mean 0.000
_refine_ls_structure_factor_coef Fsqd
_refine_ls_weighting_details 'calc w=1/[\s^2^(Fo^2^)+(0.0374P)^2^+0.1440P] where P=(Fo^2^+2Fc^2^)/3'
_refine_ls_weighting_scheme calc
_refine_ls_wR_factor_gt 0.0930
_refine_ls_wR_factor_ref 0.1050
_reflns_number_gt 2038
_reflns_number_total 2962
_reflns_threshold_expression I>2\s(I)
_cod_data_source_file su0006sup1.cif
_cod_data_source_block I
_cod_original_cell_volume 647.37(7)
_cod_database_code 2239835
_cod_database_fobs_code 2239835

loop_
_symmetry_equiv_pos_as_xyz
'x, y, z'
'-x, -y, -z'

loop_
_atom_site_type_symbol
_atom_site_label
_atom_site_fract_x
_atom_site_fract_y
_atom_site_fract_z
_atom_site_U_iso_or_equiv
_atom_site_adp_type
_atom_site_calc_flag
_atom_site_refinement_flags
_atom_site_occupancy
_atom_site_symmetry_multiplicity
C C1 0.2487(2) 0.51249(18) 0.02953(16) 0.0151(4) Uani d . 1 1
H H1 0.2596 0.6145 0.0499 0.018 Uiso calc R 1 1
C C2 0.2488(2) 0.46303(18) -0.09366(16) 0.0149(4) Uani d . 1 1
H H2 0.2560 0.5306 -0.1564 0.018 Uiso calc R 1 1
C C3 0.2379(2) 0.31187(19) -0.12226(15) 0.0140(4) Uani d . 1 1
C C4 0.2225(2) 0.20863(19) -0.02998(16) 0.0150(4) Uani d . 1 1
H H4 0.2163 0.1077 -0.0499 0.018 Uiso calc R 1 1
C C5 0.2167(2) 0.25738(18) 0.09144(16) 0.0145(4) Uani d . 1 1
H H5 0.2022 0.1879 0.1527 0.017 Uiso calc R 1 1
C C6 0.2325(2) 0.41045(18) 0.12303(15) 0.0133(4) Uani d . 1 1
C C7 0.2265(3) 0.45636(18) 0.25514(16) 0.0140(4) Uani d . 1 1
C C8 0.5163(3) 0.77584(19) 0.48276(16) 0.0164(4) Uani d . 1 1
H H8 0.6243 0.8109 0.4432 0.020 Uiso calc R 1 1
C C9 0.5316(3) 0.85792(18) 0.60520(16) 0.0145(4) Uani d . 1 1
C C10 0.3753(3) 0.80721(18) 0.66983(16) 0.0148(4) Uani d . 1 1
H H10 0.2637 0.7159 0.6379 0.018 Uiso calc R 1 1
C C11 0.3865(3) 0.89243(18) 0.78093(16) 0.0154(4) Uani d . 1 1
C C12 0.5575(3) 1.02744(18) 0.83137(16) 0.0158(4) Uani d . 1 1
H H12 0.5659 1.0846 0.9066 0.019 Uiso calc R 1 1
C C13 0.7134(3) 1.07503(18) 0.76867(16) 0.0162(4) Uani d . 1 1
H H13 0.8278 1.1638 0.8029 0.019 Uiso calc R 1 1
C C14 0.7017(3) 0.99231(18) 0.65541(16) 0.0167(4) Uani d . 1 1
H H14 0.8066 1.0262 0.6132 0.020 Uiso calc R 1 1
N N1 0.3623(2) 0.59830(16) 0.30909(13) 0.0156(3) Uani d . 1 1
H H1N 0.469(3) 0.647(2) 0.2723(17) 0.019 Uiso d . 1 1
N N2 0.3584(2) 0.65697(15) 0.42830(13) 0.0153(3) Uani d . 1 1
O O1 0.24457(19) 0.25851(13) -0.24143(11) 0.0173(3) Uani d . 1 1
H H1O 0.195(3) 0.309(2) -0.3059(19) 0.021 Uiso d . 1 1
O O2 0.10482(18) 0.37043(13) 0.31151(11) 0.0177(3) Uani d . 1 1
O O3 0.23698(19) 0.84893(14) 0.84718(12) 0.0198(3) Uani d . 1 1
H H3O 0.125(3) 0.776(2) 0.7930(18) 0.024 Uiso d . 1 1
O O4 -0.0770(2) 0.61780(16) 0.42664(13) 0.0236(3) Uani d . 1 1
H H1W 0.047(3) 0.624(2) 0.4329(19) 0.028 Uiso d . 1 1
H H2W -0.101(3) 0.615(2) 0.505(2) 0.028 Uiso d . 1 1

loop_
_atom_site_aniso_label
_atom_site_aniso_U_11
_atom_site_aniso_U_22
_atom_site_aniso_U_33
_atom_site_aniso_U_12
_atom_site_aniso_U_13
_atom_site_aniso_U_23
C1 0.0145(8) 0.0140(8) 0.0159(9) 0.0042(7) 0.0031(7) 0.0012(7)
C2 0.0147(9) 0.0163(8) 0.0138(9) 0.0055(7) 0.0035(7) 0.0049(7)
C3 0.0122(8) 0.0206(8) 0.0095(8) 0.0067(7) 0.0024(6) 0.0007(7)
C4 0.0157(9) 0.0157(8) 0.0140(9) 0.0073(7) 0.0021(7) 0.0004(7)
C5 0.0147(8) 0.0154(8) 0.0127(9) 0.0047(7) 0.0028(7) 0.0046(7)
C6 0.0117(8) 0.0173(8) 0.0111(8) 0.0056(7) 0.0021(6) 0.0014(6)
C7 0.0149(8) 0.0163(8) 0.0129(9) 0.0081(7) 0.0029(7) 0.0024(7)
C8 0.0164(9) 0.0175(8) 0.0164(9) 0.0062(7) 0.0057(7) 0.0025(7)
C9 0.0171(9) 0.0139(8) 0.0116(9) 0.0058(7) 0.0017(7) 0.0015(6)
C10 0.0164(9) 0.0138(8) 0.0124(9) 0.0040(7) 0.0019(7) 0.0011(7)
C11 0.0166(9) 0.0168(8) 0.0150(9) 0.0076(7) 0.0050(7) 0.0048(7)
C12 0.0194(9) 0.0151(8) 0.0120(9) 0.0067(7) 0.0014(7) -0.0009(7)
C13 0.0159(9) 0.0133(8) 0.0167(9) 0.0042(7) 0.0001(7) 0.0017(7)
C14 0.0155(9) 0.0174(8) 0.0176(9) 0.0062(7) 0.0041(7) 0.0055(7)
N1 0.0175(8) 0.0176(7) 0.0117(7) 0.0043(6) 0.0071(6) 0.0008(6)
N2 0.0207(8) 0.0176(7) 0.0091(7) 0.0081(6) 0.0051(6) -0.0002(6)
O1 0.0219(7) 0.0225(6) 0.0098(6) 0.0104(5) 0.0044(5) 0.0018(5)
O2 0.0195(7) 0.0190(6) 0.0136(6) 0.0039(5) 0.0068(5) 0.0010(5)
O3 0.0181(7) 0.0203(6) 0.0164(7) 0.0001(5) 0.0070(5) -0.0041(5)
O4 0.0222(7) 0.0391(8) 0.0145(7) 0.0154(6) 0.0069(6) 0.0081(6)

loop_
_atom_type_symbol
_atom_type_description
_atom_type_scat_dispersion_real
_atom_type_scat_dispersion_imag
_atom_type_scat_source
C C 0.0033 0.0016 'International Tables Vol C Tables 4.2.6.8 and 6.1.1.4'
H H 0.0000 0.0000 'International Tables Vol C Tables 4.2.6.8 and 6.1.1.4'
N N 0.0061 0.0033 'International Tables Vol C Tables 4.2.6.8 and 6.1.1.4'
O O 0.0106 0.0060 'International Tables Vol C Tables 4.2.6.8 and 6.1.1.4'

loop_
_geom_angle_atom_site_label_1
_geom_angle_atom_site_label_2
_geom_angle_atom_site_label_3
_geom_angle
C2 C1 C6 120.52(15)
C2 C1 H1 119.7
C6 C1 H1 119.7
C3 C2 C1 119.34(15)
C3 C2 H2 120.3
C1 C2 H2 120.3
O1 C3 C2 121.75(15)
O1 C3 C4 117.34(15)
C2 C3 C4 120.90(15)
C5 C4 C3 119.41(15)
C5 C4 H4 120.3
C3 C4 H4 120.3
C4 C5 C6 120.53(15)
C4 C5 H5 119.7
C6 C5 H5 119.7
C1 C6 C5 119.25(15)
C1 C6 C7 122.63(15)
C5 C6 C7 118.11(15)
O2 C7 N1 122.60(15)
O2 C7 C6 122.25(14)
N1 C7 C6 115.15(14)
N2 C8 C9 121.91(15)
N2 C8 H8 119.0
C9 C8 H8 119.0
C14 C9 C10 119.79(15)
C14 C9 C8 119.08(15)
C10 C9 C8 121.08(14)
C11 C10 C9 120.12(15)
C11 C10 H10 119.9
C9 C10 H10 119.9
O3 C11 C10 122.49(15)
O3 C11 C12 117.45(15)
C10 C11 C12 120.05(15)
C13 C12 C11 119.56(15)
C13 C12 H12 120.2
C11 C12 H12 120.2
C12 C13 C14 120.89(15)
C12 C13 H13 119.6
C14 C13 H13 119.6
C13 C14 C9 119.56(15)
C13 C14 H14 120.2
C9 C14 H14 120.2
C7 N1 N2 119.60(14)
C7 N1 H1N 119.1(11)
N2 N1 H1N 120.5(11)
C8 N2 N1 114.82(14)
C3 O1 H1O 112.8(11)
C11 O3 H3O 106.5(11)
H1W O4 H2W 108.6(18)

loop_
_geom_bond_atom_site_label_1
_geom_bond_atom_site_label_2
_geom_bond_distance
C1 C2 1.387(2)
C1 C6 1.394(2)
C1 H1 0.9300
C2 C3 1.387(2)
C2 H2 0.9300
C3 O1 1.3743(19)
C3 C4 1.391(2)
C4 C5 1.381(2)
C4 H4 0.9300
C5 C6 1.398(2)
C5 H5 0.9300
C6 C7 1.483(2)
C7 O2 1.2404(19)
C7 N1 1.350(2)
C8 N2 1.281(2)
C8 C9 1.461(2)
C8 H8 0.9300
C9 C14 1.394(2)
C9 C10 1.399(2)
C10 C11 1.380(2)
C10 H10 0.9300
C11 O3 1.3685(19)
C11 C12 1.401(2)
C12 C13 1.381(2)
C12 H12 0.9300
C13 C14 1.387(2)
C13 H13 0.9300
C14 H14 0.9300
N1 N2 1.3847(18)
N1 H1N 0.922(18)
O1 H1O 0.92(2)
O3 H3O 0.92(2)
O4 H1W 0.86(2)
O4 H2W 0.89(2)

loop_
_geom_hbond_atom_site_label_D
_geom_hbond_atom_site_label_H
_geom_hbond_atom_site_label_A
_geom_hbond_site_symmetry_A
_geom_hbond_distance_DH
_geom_hbond_distance_HA
_geom_hbond_distance_DA
_geom_hbond_angle_DHA
N1 H1N O1 2_665 0.922(18) 2.044(19) 2.9357(19) 162.2(16)
O1 H1O O4 2_565 0.92(2) 1.68(2) 2.6025(18) 172.6(17)
O3 H3O O2 2_566 0.92(2) 1.83(2) 2.7512(17) 178.1(17)
O4 H1W N2 . 0.86(2) 2.16(2) 3.018(2) 172.5(19)
O4 H2W O2 2_566 0.89(2) 1.98(2) 2.8676(17) 170.5(18)

loop_
_geom_torsion_atom_site_label_1
_geom_torsion_atom_site_label_2
_geom_torsion_atom_site_label_3
_geom_torsion_atom_site_label_4
_geom_torsion
C6 C1 C2 C3 -1.7(2)
C1 C2 C3 O1 -177.71(15)
C1 C2 C3 C4 1.4(2)
O1 C3 C4 C5 179.58(14)
C2 C3 C4 C5 0.4(2)
C3 C4 C5 C6 -2.0(2)
C2 C1 C6 C5 0.2(2)
C2 C1 C6 C7 -178.43(15)
C4 C5 C6 C1 1.7(2)
C4 C5 C6 C7 -179.64(15)
C1 C6 C7 O2 136.31(18)
C5 C6 C7 O2 -42.3(2)
C1 C6 C7 N1 -43.5(2)
C5 C6 C7 N1 137.90(16)
N2 C8 C9 C14 -175.95(16)
N2 C8 C9 C10 1.6(3)
C14 C9 C10 C11 1.9(3)
C8 C9 C10 C11 -175.61(16)
C9 C10 C11 O3 179.33(16)
C9 C10 C11 C12 -1.9(3)
O3 C11 C12 C13 179.29(16)
C10 C11 C12 C13 0.5(3)
C11 C12 C13 C14 1.0(3)
C12 C13 C14 C9 -1.0(3)
C10 C9 C14 C13 -0.4(3)
C8 C9 C14 C13 177.13(15)
O2 C7 N1 N2 -4.7(3)
C6 C7 N1 N2 175.08(14)
C9 C8 N2 N1 176.21(15)
C7 N1 N2 C8 166.42(16)
